data_2201752
loop_
_publ_author_name
'Barrier, N.'
'Gougeon, P.'

_publ_section_title
;
 The cluster compound PrMo~7.6~O~14~
;
_journal_issue 3
_journal_name_full 'Acta Crystallographica Section E'
_journal_page_first i28
_journal_page_last i30
_journal_paper_doi 10.1107/S1600536802022973
_journal_volume 59
_journal_year 2003
_chemical_formula_iupac 'Pr Mo7.6 O14'
_chemical_formula_structural 'Pr Mo7.6 O14'
_chemical_formula_sum 'Mo7.62 O14 Pr'
_chemical_formula_weight 1095.97
_chemical_name_systematic ?
_space_group_IT_number 41
_symmetry_cell_setting orthorhombic
_symmetry_space_group_name_Hall 'A 2 -2ab'
_symmetry_space_group_name_H-M 'A b a 2'
_atom_sites_solution_primary isomor
_audit_creation_method SHELXL-97
_cell_angle_alpha 90.00
_cell_angle_beta 90.00
_cell_angle_gamma 90.00
_cell_formula_units_Z 4
_cell_length_a 9.1611(4)
_cell_length_b 9.9709(9)
_cell_length_c 11.1916(8)
_cell_measurement_reflns_used 25995
_cell_measurement_temperature 293(2)
_cell_measurement_theta_max 37.78
_cell_measurement_theta_min 1.02
_cell_volume 1022.29(13)
_computing_cell_refinement 'COLLECT (Nonius, 1998)'
_computing_data_collection 'COLLECT (Nonius, 1998)'
_computing_data_reduction 'DENZO and SCALEPACK (Otwinowski & Minor, 1997)'
_computing_molecular_graphics 'DIAMOND (Bergerhoff, 1996)'
_computing_publication_material SHELXL97
_computing_structure_refinement 'SHELXL97 (Sheldrick, 1997)'
_computing_structure_solution 'SHELXS97 (Sheldrick, 1997)'
_diffrn_ambient_temperature 293(2)
_diffrn_measured_fraction_theta_full 0.991
_diffrn_measured_fraction_theta_max 0.991
_diffrn_measurement_device_type 'Nonius KappaCCD'
_diffrn_measurement_method '\f scans (\k = 0) + additional \w scans'
_diffrn_radiation_monochromator graphite
_diffrn_radiation_source 'fine-focus sealed tube'
_diffrn_radiation_type MoK\a
_diffrn_radiation_wavelength 0.71070
_diffrn_reflns_av_R_equivalents 0.0558
_diffrn_reflns_av_sigmaI/netI 0.0498
_diffrn_reflns_limit_h_max 15
_diffrn_reflns_limit_h_min -15
_diffrn_reflns_limit_k_max 16
_diffrn_reflns_limit_k_min -17
_diffrn_reflns_limit_l_max 16
_diffrn_reflns_limit_l_min -19
_diffrn_reflns_number 11744
_diffrn_reflns_theta_full 37.90
_diffrn_reflns_theta_max 37.90
_diffrn_reflns_theta_min 3.53
_exptl_absorpt_coefficient_mu 13.779
_exptl_absorpt_correction_T_max 0.5075
_exptl_absorpt_correction_T_min 0.4029
_exptl_absorpt_correction_type multi-scan
_exptl_absorpt_process_details '(Blessing, 1995)'
_exptl_crystal_colour black
_exptl_crystal_density_diffrn 7.121
_exptl_crystal_density_method 'not measured'
_exptl_crystal_description irregular
_exptl_crystal_F_000 1964
_exptl_crystal_size_max 0.055
_exptl_crystal_size_mid 0.050
_exptl_crystal_size_min 0.045
_refine_diff_density_max 3.969
_refine_diff_density_min -2.372
_refine_ls_abs_structure_details 'Flack (1983), 1118 Friedel pairs'
_refine_ls_abs_structure_Flack -0.01(3)
_refine_ls_extinction_coef 0.00076(8)
_refine_ls_extinction_expression Fc^*^=kFc[1+0.001xFc^2^\l^3^/sin(2\q)]^-1/4^
_refine_ls_extinction_method SHELXL97
_refine_ls_goodness_of_fit_ref 1.103
_refine_ls_matrix_type full
_refine_ls_number_parameters 108
_refine_ls_number_reflns 2540
_refine_ls_number_restraints 1
_refine_ls_restrained_S_all 1.103
_refine_ls_R_factor_all 0.0492
_refine_ls_R_factor_gt 0.0413
_refine_ls_shift/su_max 0.001
_refine_ls_shift/su_mean 0.000
_refine_ls_structure_factor_coef Fsqd
_refine_ls_weighting_details 'calc w = 1/[\s^2^(Fo^2^)+(0.0333P)^2^+22.8476P] where P = (Fo^2^+2Fc^2^)/3'
_refine_ls_weighting_scheme calc
_refine_ls_wR_factor_gt 0.0894
_refine_ls_wR_factor_ref 0.0932
_reflns_number_gt 2249
_reflns_number_total 2540
_reflns_threshold_expression I>2\s(I)
_cod_data_source_file br6072.cif
_cod_data_source_block I
_cod_depositor_comments
;
The following automatic conversions were performed:
'_geom_bond_publ_flag' value 'Y' changed to 'y' according to
'/home/saulius/struct/CIF-dictionaries/cif_core.dic' dictionary named
'cif_core.dic' version 2.4.1 from 2010-06-29 (41 time).

Automatic conversion script
Id: cif_fix_enum 1527 2010-12-29 10:47:43Z saulius 

The following automatic conversions were performed:

'_geom_bond_publ_flag' value 'Y' changed to 'y' according to
/home/saulius/struct/CIF-dictionaries/cif_core.dic dictionary named
'cif_core.dic' version 2.4.1 from 2010-06-29 (41 time).

Automatic conversion script
Id: cif_fix_values 1715 2011-07-08 13:25:40Z adriana 
;
_cod_original_sg_symbol_Hall 'A 2 -2ac'
_cod_database_code 2201752
_cod_database_fobs_code 2201752

loop_
_symmetry_equiv_pos_as_xyz
'x, y, z'
'x+1/2, -y+1/2, z'
'-x+1/2, y+1/2, z'
'-x, -y, z'
'x, y+1/2, z+1/2'
'x+1/2, -y+1, z+1/2'
'-x+1/2, y+1, z+1/2'
'-x, -y+1/2, z+1/2'

loop_
_atom_site_label
_atom_site_fract_x
_atom_site_fract_y
_atom_site_fract_z
_atom_site_U_iso_or_equiv
_atom_site_adp_type
_atom_site_calc_flag
_atom_site_refinement_flags
_atom_site_occupancy
_atom_site_disorder_assembly
_atom_site_disorder_group
_atom_site_type_symbol
Pr 0.0000 0.0000 -0.49898(8) 0.01351(12) Uani d S 1 . . Pr
Mo1 0.12171(6) -0.07440(6) -0.83846(5) 0.00714(12) Uani d . 1 . . Mo
Mo2 0.11808(6) 0.16064(6) 0.04122(6) 0.00751(11) Uani d . 1 . . Mo
Mo3 0.12480(6) -0.08226(5) -0.08178(5) 0.00711(12) Uani d . 1 . . Mo
Mo4 0.12393(8) 0.66281(8) -0.69447(7) 0.0093(2) Uani d P 0.811(4) . . Mo
O1 0.2426(7) 0.3322(5) -0.2052(5) 0.0076(9) Uani d . 1 . . O
O2 0.2468(7) 0.0841(5) -0.3338(6) 0.0105(9) Uani d . 1 . . O
O3 0.0155(6) 0.2513(6) -0.3355(5) 0.0091(9) Uani d . 1 . . O
O4 0.2319(5) 0.3462(5) -0.9577(6) 0.0099(9) Uani d . 1 . . O
O5 0.2674(6) 0.0812(5) -0.0774(6) 0.0122(10) Uani d . 1 . . O
O6 -0.0075(6) 0.2605(6) -0.0790(6) 0.0154(11) Uani d . 1 . . O
O7 0.0000 0.0000 -0.7139(7) 0.0083(13) Uani d S 1 . . O
O8 0.0000 0.0000 -0.2230(9) 0.0191(18) Uani d S 1 . . O

loop_
_atom_site_aniso_label
_atom_site_aniso_U_11
_atom_site_aniso_U_22
_atom_site_aniso_U_33
_atom_site_aniso_U_12
_atom_site_aniso_U_13
_atom_site_aniso_U_23
Pr 0.0119(2) 0.0128(2) 0.0158(2) 0.00103(19) 0.000 0.000
Mo1 0.0056(2) 0.0073(2) 0.0084(3) 0.00063(16) -0.0005(2) 0.00000(19)
Mo2 0.0059(2) 0.0070(2) 0.0097(2) 0.00050(16) -0.0011(2) -0.0011(2)
Mo3 0.0056(2) 0.0082(2) 0.0076(3) 0.00108(16) -0.00012(19) 0.0004(2)
Mo4 0.0080(3) 0.0083(3) 0.0117(4) 0.0021(2) -0.0027(2) -0.0031(3)
O1 0.0080(18) 0.0057(18) 0.009(2) 0.0008(19) -0.0038(16) 0.0004(17)
O2 0.0114(19) 0.0103(19) 0.010(2) 0.002(2) 0.003(2) -0.001(2)
O3 0.008(2) 0.0089(19) 0.011(2) -0.0015(15) -0.0004(18) 0.0037(19)
O4 0.0071(18) 0.009(2) 0.014(2) -0.0008(15) 0.002(2) 0.002(2)
O5 0.015(2) 0.010(2) 0.011(2) -0.0021(17) 0.006(2) -0.002(2)
O6 0.013(2) 0.016(2) 0.017(3) -0.0044(19) -0.008(3) 0.007(2)
O7 0.006(3) 0.005(3) 0.014(4) 0.002(3) 0.000 0.000
O8 0.018(4) 0.026(4) 0.013(4) 0.004(4) 0.000 0.000

loop_
_atom_type_symbol
_atom_type_description
_atom_type_scat_dispersion_real
_atom_type_scat_dispersion_imag
_atom_type_scat_source
Pr Pr -0.2180 2.8214 'International Tables Vol C Tables 4.2.6.8 and 6.1.1.4'
Mo Mo -1.6832 0.6857 'International Tables Vol C Tables 4.2.6.8 and 6.1.1.4'
O O 0.0106 0.0060 'International Tables Vol C Tables 4.2.6.8 and 6.1.1.4'

loop_
_geom_angle_atom_site_label_1
_geom_angle_atom_site_label_2
_geom_angle_atom_site_label_3
_geom_angle_site_symmetry_1
_geom_angle_site_symmetry_3
_geom_angle
O7 Mo1 O2 . 7_544 91.5(2)
O7 Mo1 O3 . 5_544 92.36(17)
O2 Mo1 O3 7_544 5_544 171.6(2)
O7 Mo1 O4 . 3_545 174.0(2)
O2 Mo1 O4 7_544 3_545 85.9(2)
O3 Mo1 O4 5_544 3_545 89.6(2)
O7 Mo1 O1 . 5_544 87.8(2)
O2 Mo1 O1 7_544 5_544 90.8(3)
O3 Mo1 O1 5_544 5_544 81.8(2)
O4 Mo1 O1 3_545 5_544 86.9(2)
O2 Mo2 O6 7_545 . 172.8(2)
O2 Mo2 O3 7_545 8 93.5(3)
O6 Mo2 O3 . 8 84.1(2)
O2 Mo2 O5 7_545 . 83.9(3)
O6 Mo2 O5 . . 97.9(3)
O3 Mo2 O5 8 . 175.1(2)
O2 Mo2 O4 7_545 1_556 91.4(2)
O6 Mo2 O4 . 1_556 81.7(2)
O3 Mo2 O4 8 1_556 85.2(2)
O5 Mo2 O4 . 1_556 90.7(2)
O1 Mo3 O4 3_545 3_546 86.1(2)
O1 Mo3 O6 3_545 4 87.7(2)
O4 Mo3 O6 3_546 4 91.4(2)
O1 Mo3 O5 3_545 . 88.2(2)
O4 Mo3 O5 3_546 . 81.7(2)
O6 Mo3 O5 4 . 172.2(2)
O1 Mo3 O8 3_545 . 88.7(2)
O4 Mo3 O8 3_546 . 172.6(2)
O6 Mo3 O8 4 . 93.62(19)
O5 Mo3 O8 . . 93.02(19)
O8 Mo4 O1 5_554 5_554 167.2(3)
O8 Mo4 O6 5_554 5_554 98.9(2)
O1 Mo4 O6 5_554 5_554 87.4(2)
O8 Mo4 O5 5_554 5_554 98.3(2)
O1 Mo4 O5 5_554 5_554 91.4(2)
O6 Mo4 O5 5_554 5_554 99.6(2)
O8 Mo4 O3 5_554 5_554 87.2(3)
O1 Mo4 O3 5_554 5_554 81.7(2)
O6 Mo4 O3 5_554 5_554 89.8(2)
O5 Mo4 O3 5_554 5_554 168.1(2)
O8 Mo4 O2 5_554 5_554 83.2(3)
O1 Mo4 O2 5_554 5_554 88.8(2)
O6 Mo4 O2 5_554 5_554 170.7(2)
O5 Mo4 O2 5_554 5_554 89.0(3)
O3 Mo4 O2 5_554 5_554 81.3(2)

loop_
_geom_bond_atom_site_label_1
_geom_bond_atom_site_label_2
_geom_bond_site_symmetry_2
_geom_bond_distance
_geom_bond_publ_flag
Pr O7 . 2.405(8) y
Pr O5 7_544 2.443(6) y
Pr O5 6_444 2.443(6) y
Pr O6 8_554 2.552(6) y
Pr O6 5_544 2.552(6) y
Pr O4 5_545 2.661(5) y
Pr O4 8 2.661(5) y
Pr O2 . 3.038(7) y
Pr O2 4 3.038(7) y
Pr O8 . 3.088(10) y
Pr O3 . 3.106(6) y
Pr O3 4 3.106(6) y
Pr Mo2 8_554 3.5808(6) ?
Pr Mo2 5_544 3.5808(6) ?
Pr Mo3 7_544 3.6532(6) ?
Pr Mo3 6_444 3.6532(6) ?
Pr Mo2 7_544 3.8742(6) ?
Mo1 O7 . 1.933(6) y
Mo1 O2 7_544 1.988(6) y
Mo1 O3 5_544 1.992(6) y
Mo1 O4 3_545 2.051(6) y
Mo1 O1 5_544 2.078(6) y
Mo1 Mo1 4 2.6784(12) y
Mo1 Mo2 1_554 2.7031(8) y
Mo1 Mo2 4_554 2.7163(8) y
Mo1 Mo3 1_554 2.7244(9) y
Mo1 Mo4 1_545 3.0761(10) y
Mo1 Mo4 3_545 3.6907(10) ?
Mo1 Mo3 7_544 3.6948(8) ?
Mo2 O2 7_545 2.018(7) y
Mo2 O6 . 2.031(6) y
Mo2 O3 8 2.043(6) y
Mo2 O5 . 2.064(6) y
Mo2 O4 1_556 2.124(5) y
Mo2 Mo4 5_545 2.6384(11) y
Mo2 Mo1 1_556 2.7031(8) ?
Mo2 Mo1 4_556 2.7163(8) ?
Mo2 Mo3 4 2.7306(8) y
Mo2 Mo3 . 2.7864(8) y
Mo2 Pr 5 3.5808(6) ?
Mo2 Pr 6_545 3.8742(6) ?
Mo3 O1 3_545 2.027(6) y
Mo3 O4 3_546 2.040(6) y
Mo3 O6 4 2.077(6) y
Mo3 O5 . 2.090(5) y
Mo3 O8 . 2.116(7) y
Mo3 Mo1 1_556 2.7244(9) ?
Mo3 Mo4 8 2.7254(11) y
Mo3 Mo2 4 2.7306(8) ?
Mo3 Mo4 5_545 2.7499(10) y
Mo3 Mo3 4 2.8141(11) y
Mo3 Pr 6_545 3.6532(6) ?
Mo3 Mo4 7_535 3.6539(10) ?
Mo3 Mo1 7_545 3.6948(8) ?
Mo4 O8 5_554 2.0066(18) y
Mo4 O1 5_554 2.012(5) y
Mo4 O6 5_554 2.017(7) y
Mo4 O5 5_554 2.026(7) y
Mo4 O3 5_554 2.063(6) y
Mo4 O2 5_554 2.077(6) y
Mo4 Mo2 5_554 2.6384(11) ?
Mo4 Mo3 8_554 2.7254(11) ?
Mo4 Mo3 5_554 2.7499(10) ?
Mo4 Mo1 1_565 3.0761(10) ?
Mo4 Mo3 7_554 3.6539(10) ?
Mo4 Mo1 3 3.6907(10) ?
